data_1551852
loop_
_publ_author_name
'Douglas P. Solowey'
'Manoj V. Mane,'
'Takashi Kurogi'
'Patrick J. Carroll'
'Brian C. Manor'
'Mu-Hyun Baik'
'Daniel J. Mindiola'

_publ_section_title
;
 A new and selective cycle for dehydrogenation of linear and cyclic
 alkanes under mild conditions using a base metal
;
_journal_name_full 'Nature Chemistry'
_journal_page_first 1126
_journal_page_last 1132
_journal_paper_doi 10.1038/nchem.2795
_journal_volume 9
_journal_year 2017
_chemical_formula_sum 'C19 H15 P'
_chemical_formula_weight 274.28
_space_group_crystal_system monoclinic
_space_group_IT_number 14
_space_group_name_Hall '-P 2ybc'
_space_group_name_H-M_alt 'P 1 21/c 1'
_atom_sites_solution_hydrogens mixed
_atom_sites_solution_primary direct
_atom_sites_solution_secondary difmap
_cell_angle_alpha 90
_cell_angle_beta 93.254(2)
_cell_angle_gamma 90
_cell_formula_units_Z 4
_cell_length_a 10.1072(4)
_cell_length_b 9.2624(4)
_cell_length_c 15.2719(6)
_cell_measurement_reflns_used 9217
_cell_measurement_temperature 100(1)
_cell_measurement_theta_max 27.52
_cell_measurement_theta_min 2.642
_cell_volume 1427.40(10)
_computing_data_collection 'Bruker APEX2'
_computing_data_reduction 'Bruker SAINT'
_computing_molecular_graphics 'Yadokari-XG 2009 (Wakita,Nemoto et al., 2009)'
_computing_publication_material 'Yadokari-XG 2009 (Wakita,Nemoto et al., 2009)'
_computing_structure_refinement 'SHELXL-2014/7 (Sheldrick, 2014)'
_computing_structure_solution 'SHELXS-97 (Sheldrick, 2008)'
_diffrn_ambient_temperature 100(1)
_diffrn_measured_fraction_theta_full 1.000
_diffrn_measured_fraction_theta_max 1.000
_diffrn_measurement_device 'CCD Area Detector'
_diffrn_measurement_device_type 'Bruker APEXII'
_diffrn_measurement_method 'phi and omega scans'
_diffrn_radiation_monochromator graphite
_diffrn_radiation_source 'fine-focus sealed tube'
_diffrn_radiation_type MoK\a
_diffrn_radiation_wavelength 0.71073
_diffrn_reflns_av_R_equivalents 0.0197
_diffrn_reflns_av_unetI/netI 0.0072
_diffrn_reflns_Laue_measured_fraction_full 1.000
_diffrn_reflns_Laue_measured_fraction_max 1.000
_diffrn_reflns_limit_h_max 13
_diffrn_reflns_limit_h_min -13
_diffrn_reflns_limit_k_max 12
_diffrn_reflns_limit_k_min -12
_diffrn_reflns_limit_l_max 19
_diffrn_reflns_limit_l_min -19
_diffrn_reflns_number 61134
_diffrn_reflns_point_group_measured_fraction_full 1.000
_diffrn_reflns_point_group_measured_fraction_max 1.000
_diffrn_reflns_theta_full 25.242
_diffrn_reflns_theta_max 27.522
_diffrn_reflns_theta_min 2.018
_exptl_absorpt_coefficient_mu 0.179
_exptl_absorpt_correction_T_max 0.7456
_exptl_absorpt_correction_T_min 0.7089
_exptl_absorpt_correction_type multi-scan
_exptl_absorpt_process_details '(SADABS; Sheldrick, 2007)'
_exptl_crystal_colour orange
_exptl_crystal_density_diffrn 1.276
_exptl_crystal_density_method 'not measured'
_exptl_crystal_description plate
_exptl_crystal_F_000 576
_exptl_crystal_size_max 0.28
_exptl_crystal_size_mid 0.24
_exptl_crystal_size_min 0.10
_refine_diff_density_max 0.396
_refine_diff_density_min -0.282
_refine_diff_density_rms 0.044
_refine_ls_extinction_coef .
_refine_ls_extinction_method none
_refine_ls_goodness_of_fit_ref 1.061
_refine_ls_hydrogen_treatment mixed
_refine_ls_matrix_type full
_refine_ls_number_parameters 189
_refine_ls_number_reflns 3278
_refine_ls_number_restraints 0
_refine_ls_restrained_S_all 1.061
_refine_ls_R_factor_all 0.0327
_refine_ls_R_factor_gt 0.0308
_refine_ls_shift/su_max 0.001
_refine_ls_shift/su_mean 0.000
_refine_ls_structure_factor_coef Fsqd
_refine_ls_weighting_details 'w=1/[\s^2^(Fo^2^)+(0.0426P)^2^+0.6536P] where P=(Fo^2^+2Fc^2^)/3'
_refine_ls_weighting_scheme calc
_refine_ls_wR_factor_gt 0.0830
_refine_ls_wR_factor_ref 0.0851
_reflns_Friedel_coverage 0.000
_reflns_number_gt 3073
_reflns_number_total 3278
_reflns_threshold_expression 'I > 2\s(I)'
_cod_data_source_file nchem.2795-s3.cif
_cod_data_source_block UP9201
_cod_original_sg_symbol_H-M 'P 21/c'
_cod_database_code 1551852
_shelx_space_group_comment
;
The symmetry employed for this shelxl refinement is uniquely defined
by the following loop, which should always be used as a source of
symmetry information in preference to the above space-group names.
They are only intended as comments.
;

loop_
_space_group_symop_operation_xyz
'x, y, z'
'-x, y+1/2, -z+1/2'
'-x, -y, -z'
'x, -y-1/2, z-1/2'

loop_
_atom_site_label
_atom_site_type_symbol
_atom_site_fract_x
_atom_site_fract_y
_atom_site_fract_z
_atom_site_U_iso_or_equiv
_atom_site_adp_type
_atom_site_occupancy
_atom_site_site_symmetry_order
_atom_site_calc_flag
_atom_site_refinement_flags_posn
_atom_site_refinement_flags_adp
_atom_site_refinement_flags_occupancy
_atom_site_disorder_assembly
_atom_site_disorder_group
P1 P 0.70589(3) 0.76051(3) 0.55323(2) 0.01582(9) Uani 1 1 d . . . . .
C1 C 0.55466(10) 0.74410(12) 0.61239(7) 0.0173(2) Uani 1 1 d . . . . .
C2 C 0.47355(11) 0.85406(13) 0.63989(7) 0.0214(2) Uani 1 1 d . . . . .
H2 H 0.4950 0.9522 0.6295 0.028 Uiso 1 1 calc R U . . .
C3 C 0.35999(11) 0.81836(14) 0.68296(8) 0.0254(2) Uani 1 1 d . . . . .
H3 H 0.3037 0.8926 0.7023 0.034 Uiso 1 1 calc R U . . .
C4 C 0.32882(11) 0.67457(15) 0.69773(8) 0.0270(3) Uani 1 1 d . . . . .
H4 H 0.2513 0.6515 0.7272 0.036 Uiso 1 1 calc R U . . .
C5 C 0.40947(11) 0.56401(14) 0.66997(7) 0.0239(2) Uani 1 1 d . . . . .
H5 H 0.3874 0.4660 0.6802 0.032 Uiso 1 1 calc R U . . .
C6 C 0.52331(10) 0.59886(12) 0.62693(7) 0.0186(2) Uani 1 1 d . . . . .
C7 C 0.62032(11) 0.49749(12) 0.59182(7) 0.0186(2) Uani 1 1 d . . . . .
C8 C 0.61930(12) 0.34731(13) 0.59605(8) 0.0242(2) Uani 1 1 d . . . . .
H8 H 0.5511 0.2985 0.6245 0.032 Uiso 1 1 calc R U . . .
C9 C 0.71897(13) 0.26930(13) 0.55833(8) 0.0282(3) Uani 1 1 d . . . . .
H9 H 0.7187 0.1669 0.5617 0.037 Uiso 1 1 calc R U . . .
C10 C 0.81881(13) 0.33871(13) 0.51581(8) 0.0278(3) Uani 1 1 d . . . . .
H10 H 0.8859 0.2838 0.4901 0.037 Uiso 1 1 calc R U . . .
C11 C 0.82060(11) 0.48872(13) 0.51086(7) 0.0224(2) Uani 1 1 d . . . . .
H11 H 0.8884 0.5369 0.4816 0.030 Uiso 1 1 calc R U . . .
C12 C 0.72203(10) 0.56691(12) 0.54921(7) 0.0177(2) Uani 1 1 d . . . . .
C13 C 0.82416(10) 0.83485(11) 0.63463(7) 0.0168(2) Uani 1 1 d . . . . .
C14 C 0.81913(11) 0.79816(12) 0.72306(7) 0.0198(2) Uani 1 1 d . . . . .
H14 H 0.7509 0.7365 0.7414 0.026 Uiso 1 1 calc R U . . .
C15 C 0.91355(11) 0.85153(13) 0.78442(7) 0.0232(2) Uani 1 1 d . . . . .
H15 H 0.9107 0.8248 0.8443 0.031 Uiso 1 1 calc R U . . .
C16 C 1.01207(11) 0.94391(14) 0.75814(8) 0.0252(2) Uani 1 1 d . . . . .
H16 H 1.0760 0.9813 0.8002 0.033 Uiso 1 1 calc R U . . .
C17 C 1.01718(11) 0.98160(13) 0.67051(8) 0.0252(2) Uani 1 1 d . . . . .
H17 H 1.0841 1.0455 0.6527 0.034 Uiso 1 1 calc R U . . .
C18 C 0.92452(11) 0.92600(12) 0.60878(7) 0.0213(2) Uani 1 1 d . . . . .
H18 H 0.9296 0.9503 0.5486 0.028 Uiso 1 1 calc R U . . .
C19 C 0.72287(11) 0.84045(13) 0.45584(7) 0.0221(2) Uani 1 1 d . . . . .
H19A H 0.7258(16) 0.9448(19) 0.4571(10) 0.038(4) Uiso 1 1 d . . . . .
H19B H 0.6740(17) 0.7962(19) 0.4069(11) 0.041(4) Uiso 1 1 d . . . . .

loop_
_atom_site_aniso_label
_atom_site_aniso_U_11
_atom_site_aniso_U_22
_atom_site_aniso_U_33
_atom_site_aniso_U_23
_atom_site_aniso_U_13
_atom_site_aniso_U_12
P1 0.01609(15) 0.01647(15) 0.01495(15) 0.00088(9) 0.00119(10) 0.00104(9)
C1 0.0156(5) 0.0218(5) 0.0144(5) 0.0005(4) -0.0007(4) 0.0004(4)
C2 0.0201(5) 0.0239(5) 0.0199(5) -0.0016(4) -0.0011(4) 0.0029(4)
C3 0.0198(5) 0.0351(7) 0.0212(5) -0.0046(5) 0.0005(4) 0.0053(5)
C4 0.0184(5) 0.0412(7) 0.0215(5) -0.0009(5) 0.0031(4) -0.0035(5)
C5 0.0218(5) 0.0291(6) 0.0205(5) 0.0023(4) -0.0006(4) -0.0057(4)
C6 0.0183(5) 0.0227(5) 0.0145(5) 0.0003(4) -0.0027(4) -0.0015(4)
C7 0.0200(5) 0.0196(5) 0.0156(5) 0.0001(4) -0.0039(4) -0.0006(4)
C8 0.0282(6) 0.0204(5) 0.0231(6) 0.0012(4) -0.0053(4) -0.0036(4)
C9 0.0377(7) 0.0174(5) 0.0283(6) -0.0025(4) -0.0082(5) 0.0031(5)
C10 0.0323(6) 0.0255(6) 0.0249(6) -0.0059(5) -0.0033(5) 0.0107(5)
C11 0.0234(5) 0.0257(6) 0.0180(5) -0.0015(4) -0.0010(4) 0.0050(4)
C12 0.0197(5) 0.0174(5) 0.0154(5) -0.0006(4) -0.0029(4) 0.0017(4)
C13 0.0163(5) 0.0156(5) 0.0186(5) -0.0007(4) 0.0014(4) 0.0018(4)
C14 0.0202(5) 0.0194(5) 0.0200(5) 0.0007(4) 0.0021(4) -0.0014(4)
C15 0.0257(5) 0.0254(6) 0.0183(5) -0.0012(4) 0.0001(4) -0.0006(4)
C16 0.0221(5) 0.0272(6) 0.0259(6) -0.0054(5) -0.0021(4) -0.0028(4)
C17 0.0207(5) 0.0253(6) 0.0299(6) -0.0007(5) 0.0036(4) -0.0054(4)
C18 0.0214(5) 0.0218(5) 0.0212(5) 0.0016(4) 0.0040(4) -0.0003(4)
C19 0.0248(5) 0.0243(6) 0.0172(5) 0.0035(4) 0.0017(4) -0.0002(4)

loop_
_atom_type_symbol
_atom_type_description
_atom_type_scat_dispersion_real
_atom_type_scat_dispersion_imag
_atom_type_scat_source
C C 0.0033 0.0016 'International Tables Vol C Tables 4.2.6.8 and 6.1.1.4'
H H 0.0000 0.0000 'International Tables Vol C Tables 4.2.6.8 and 6.1.1.4'
P P 0.1023 0.0942 'International Tables Vol C Tables 4.2.6.8 and 6.1.1.4'

loop_
_geom_angle_atom_site_label_1
_geom_angle_atom_site_label_2
_geom_angle_atom_site_label_3
_geom_angle
_geom_angle_site_symmetry_1
_geom_angle_site_symmetry_3
C19 P1 C12 113.24(5) . .
C19 P1 C13 110.11(6) . .
C12 P1 C13 110.13(5) . .
C19 P1 C1 127.28(5) . .
C12 P1 C1 90.80(5) . .
C13 P1 C1 103.33(5) . .
C2 C1 C6 120.90(10) . .
C2 C1 P1 127.90(9) . .
C6 C1 P1 111.18(8) . .
C1 C2 C3 119.01(11) . .
C1 C2 H2 120.5 . .
C3 C2 H2 120.5 . .
C4 C3 C2 120.26(11) . .
C4 C3 H3 119.9 . .
C2 C3 H3 119.9 . .
C3 C4 C5 120.94(11) . .
C3 C4 H4 119.5 . .
C5 C4 H4 119.5 . .
C4 C5 C6 119.14(11) . .
C4 C5 H5 120.4 . .
C6 C5 H5 120.4 . .
C5 C6 C1 119.76(10) . .
C5 C6 C7 127.23(10) . .
C1 C6 C7 113.01(9) . .
C8 C7 C12 119.12(11) . .
C8 C7 C6 127.60(10) . .
C12 C7 C6 113.27(10) . .
C9 C8 C7 119.49(11) . .
C9 C8 H8 120.3 . .
C7 C8 H8 120.3 . .
C10 C9 C8 121.05(11) . .
C10 C9 H9 119.5 . .
C8 C9 H9 119.5 . .
C9 C10 C11 119.98(11) . .
C9 C10 H10 120.0 . .
C11 C10 H10 120.0 . .
C12 C11 C10 119.09(11) . .
C12 C11 H11 120.5 . .
C10 C11 H11 120.5 . .
C11 C12 C7 121.25(10) . .
C11 C12 P1 127.03(9) . .
C7 C12 P1 111.72(8) . .
C18 C13 C14 119.24(10) . .
C18 C13 P1 119.90(8) . .
C14 C13 P1 120.83(8) . .
C15 C14 C13 120.28(10) . .
C15 C14 H14 119.9 . .
C13 C14 H14 119.9 . .
C16 C15 C14 120.02(11) . .
C16 C15 H15 120.0 . .
C14 C15 H15 120.0 . .
C17 C16 C15 120.02(11) . .
C17 C16 H16 120.0 . .
C15 C16 H16 120.0 . .
C16 C17 C18 120.05(11) . .
C16 C17 H17 120.0 . .
C18 C17 H17 120.0 . .
C17 C18 C13 120.37(10) . .
C17 C18 H18 119.8 . .
C13 C18 H18 119.8 . .
P1 C19 H19A 115.3(9) . .
P1 C19 H19B 115.2(10) . .
H19A C19 H19B 117.0(14) . .

loop_
_geom_bond_atom_site_label_1
_geom_bond_atom_site_label_2
_geom_bond_distance
_geom_bond_site_symmetry_2
P1 C19 1.6789(11) .
P1 C12 1.8020(11) .
P1 C13 1.8110(11) .
P1 C1 1.8255(11) .
C1 C2 1.3874(15) .
C1 C6 1.4026(15) .
C2 C3 1.3947(16) .
C2 H2 0.9500 .
C3 C4 1.3900(19) .
C3 H3 0.9500 .
C4 C5 1.3901(18) .
C4 H4 0.9500 .
C5 C6 1.3950(15) .
C5 H5 0.9500 .
C6 C7 1.4799(15) .
C7 C8 1.3925(16) .
C7 C12 1.4035(15) .
C8 C9 1.3909(18) .
C8 H8 0.9500 .
C9 C10 1.3884(19) .
C9 H9 0.9500 .
C10 C11 1.3917(17) .
C10 H10 0.9500 .
C11 C12 1.3879(15) .
C11 H11 0.9500 .
C13 C18 1.3939(15) .
C13 C14 1.3962(15) .
C14 C15 1.3899(16) .
C14 H14 0.9500 .
C15 C16 1.3892(16) .
C15 H15 0.9500 .
C16 C17 1.3869(17) .
C16 H16 0.9500 .
C17 C18 1.3895(16) .
C17 H17 0.9500 .
C18 H18 0.9500 .
C19 H19A 0.967(18) .
C19 H19B 0.964(18) .
